data_2225154
loop_
_publ_author_name
'Saeed, Aamer'
'Bolte, Michael'

_publ_section_title
;
 1-(4-Chlorophenyl)-4,4,6-trimethyl-3,4-dihydropyrimidine-2(1<i>H</i>)-thione
;
_journal_coeditor_code ZQ2028
_journal_issue 2
_journal_name_full 'Acta Crystallographica Section E'
_journal_page_first o440
_journal_paper_doi 10.1107/S1600536810001777
_journal_volume 66
_journal_year 2010
_chemical_formula_iupac 'C13 H15 Cl N2 S'
_chemical_formula_moiety 'C13 H15 Cl N2 S'
_chemical_formula_sum 'C13 H15 Cl N2 S'
_chemical_formula_weight 266.78
_chemical_name_systematic
;
1-(4-Chlorophenyl)-4,4,6-trimethyl-3,4-dihydropyrimidine-2(1<i>H</i>)-thione
;
_space_group_IT_number 15
_symmetry_cell_setting monoclinic
_symmetry_space_group_name_Hall '-C 2yc'
_symmetry_space_group_name_H-M 'C 1 2/c 1'
_atom_sites_solution_hydrogens geom
_atom_sites_solution_primary direct
_atom_sites_solution_secondary difmap
_audit_creation_method SHELXL-97
_cell_angle_alpha 90.00
_cell_angle_beta 126.026(5)
_cell_angle_gamma 90.00
_cell_formula_units_Z 8
_cell_length_a 20.6710(18)
_cell_length_b 10.8343(10)
_cell_length_c 14.8619(13)
_cell_measurement_reflns_used 6686
_cell_measurement_temperature 173(2)
_cell_measurement_theta_max 26.1
_cell_measurement_theta_min 3.4
_cell_volume 2691.9(4)
_computing_cell_refinement 'X-AREA (Stoe & Cie, 2001)'
_computing_data_collection 'X-AREA (Stoe & Cie, 2001)'
_computing_data_reduction 'X-AREA (Stoe & Cie, 2001)'
_computing_molecular_graphics 'XP (Sheldrick, 2008)'
_computing_publication_material 'SHELXL97 (Sheldrick, 2008)'
_computing_structure_refinement 'SHELXL97 (Sheldrick, 2008)'
_computing_structure_solution 'SHELXS97 (Sheldrick, 2008)'
_diffrn_ambient_temperature 173(2)
_diffrn_measured_fraction_theta_full 0.997
_diffrn_measured_fraction_theta_max 0.982
_diffrn_measurement_device_type 'Stoe IPDS II two-circle diffractometer'
_diffrn_measurement_method \w
_diffrn_radiation_monochromator graphite
_diffrn_radiation_source 'fine-focus sealed tube'
_diffrn_radiation_type MoK\a
_diffrn_radiation_wavelength 0.71073
_diffrn_reflns_av_R_equivalents 0.0488
_diffrn_reflns_av_sigmaI/netI 0.0365
_diffrn_reflns_limit_h_max 24
_diffrn_reflns_limit_h_min -25
_diffrn_reflns_limit_k_max 13
_diffrn_reflns_limit_k_min -13
_diffrn_reflns_limit_l_max 18
_diffrn_reflns_limit_l_min -16
_diffrn_reflns_number 7624
_diffrn_reflns_theta_full 25.00
_diffrn_reflns_theta_max 25.66
_diffrn_reflns_theta_min 3.41
_diffrn_standards_number 0
_exptl_absorpt_coefficient_mu 0.418
_exptl_absorpt_correction_T_max 0.899
_exptl_absorpt_correction_T_min 0.861
_exptl_absorpt_correction_type multi-scan
_exptl_absorpt_process_details '(MULABS; Spek, 2009; Blessing, 1995)'
_exptl_crystal_colour colourless
_exptl_crystal_density_diffrn 1.317
_exptl_crystal_density_method 'not measured'
_exptl_crystal_description block
_exptl_crystal_F_000 1120
_exptl_crystal_size_max 0.37
_exptl_crystal_size_mid 0.29
_exptl_crystal_size_min 0.26
_refine_diff_density_max 0.215
_refine_diff_density_min -0.393
_refine_ls_extinction_method none
_refine_ls_goodness_of_fit_ref 1.019
_refine_ls_hydrogen_treatment mixed
_refine_ls_matrix_type full
_refine_ls_number_parameters 161
_refine_ls_number_reflns 2512
_refine_ls_number_restraints 0
_refine_ls_restrained_S_all 1.019
_refine_ls_R_factor_all 0.0423
_refine_ls_R_factor_gt 0.0349
_refine_ls_shift/su_max 0.001
_refine_ls_shift/su_mean 0.000
_refine_ls_structure_factor_coef Fsqd
_refine_ls_weighting_details 'calc w=1/[\s^2^(Fo^2^)+(0.0634P)^2^+0.0000P] where P=(Fo^2^+2Fc^2^)/3'
_refine_ls_weighting_scheme calc
_refine_ls_wR_factor_gt 0.0900
_refine_ls_wR_factor_ref 0.0930
_reflns_number_gt 2134
_reflns_number_total 2512
_reflns_threshold_expression I>2\s(I)
_cod_data_source_file zq2028.cif
_cod_data_source_block I
_cod_original_sg_symbol_H-M 'C 2/c'
_cod_database_code 2225154
_cod_database_fobs_code 2225154

loop_
_symmetry_equiv_pos_as_xyz
'x, y, z'
'-x, y, -z+1/2'
'x+1/2, y+1/2, z'
'-x+1/2, y+1/2, -z+1/2'
'-x, -y, -z'
'x, -y, z-1/2'
'-x+1/2, -y+1/2, -z'
'x+1/2, -y+1/2, z-1/2'

loop_
_atom_site_type_symbol
_atom_site_label
_atom_site_fract_x
_atom_site_fract_y
_atom_site_fract_z
_atom_site_U_iso_or_equiv
_atom_site_adp_type
_atom_site_calc_flag
_atom_site_refinement_flags
_atom_site_occupancy
_atom_site_disorder_assembly
_atom_site_disorder_group
S S1 0.57142(2) 0.69991(4) 0.42770(3) 0.02504(14) Uani d . 1 . .
Cl Cl1 0.68751(3) 0.59306(4) 0.93548(3) 0.03636(15) Uani d . 1 . .
N N1 0.47205(7) 0.78438(12) 0.47357(11) 0.0219(3) Uani d . 1 . .
H H1 0.4318(11) 0.7666(19) 0.2421(18) 0.027(5) Uiso d . 1 . .
C C2 0.48383(9) 0.75825(14) 0.39373(13) 0.0202(3) Uani d . 1 . .
N N3 0.42364(8) 0.78513(13) 0.28874(12) 0.0239(3) Uani d . 1 . .
C C4 0.33943(9) 0.80299(15) 0.24811(13) 0.0240(4) Uani d . 1 . .
C C5 0.34219(9) 0.86623(15) 0.34036(14) 0.0251(3) Uani d . 1 . .
H H5 0.2983 0.9165 0.3221 0.030 Uiso calc R 1 . .
C C6 0.40392(9) 0.85420(15) 0.44661(14) 0.0238(3) Uani d . 1 . .
C C7 0.29744(11) 0.67811(18) 0.21978(17) 0.0364(4) Uani d . 1 . .
H H7A 0.3015 0.6356 0.1651 0.055 Uiso calc R 1 . .
H H7B 0.2410 0.6907 0.1886 0.055 Uiso calc R 1 . .
H H7C 0.3229 0.6280 0.2874 0.055 Uiso calc R 1 . .
C C8 0.29878(10) 0.88397(18) 0.14363(15) 0.0348(4) Uani d . 1 . .
H H9A 0.3273 0.9627 0.1621 0.052 Uiso calc R 1 . .
H H9B 0.2432 0.8993 0.1157 0.052 Uiso calc R 1 . .
H H9C 0.2999 0.8416 0.0863 0.052 Uiso calc R 1 . .
C C9 0.40992(11) 0.91451(18) 0.54228(15) 0.0342(4) Uani d . 1 . .
H H8A 0.3607 0.9608 0.5143 0.051 Uiso calc R 1 . .
H H8B 0.4557 0.9710 0.5804 0.051 Uiso calc R 1 . .
H H8C 0.4173 0.8511 0.5946 0.051 Uiso calc R 1 . .
C C11 0.52708(9) 0.73685(15) 0.58519(12) 0.0209(3) Uani d . 1 . .
C C12 0.51342(9) 0.62101(15) 0.60981(13) 0.0236(3) Uani d . 1 . .
H H12 0.4698 0.5727 0.5531 0.028 Uiso calc R 1 . .
C C13 0.56377(9) 0.57500(15) 0.71809(14) 0.0251(3) Uani d . 1 . .
H H13 0.5550 0.4955 0.7359 0.030 Uiso calc R 1 . .
C C14 0.62664(9) 0.64743(15) 0.79878(13) 0.0237(3) Uani d . 1 . .
C C15 0.64175(9) 0.76243(16) 0.77479(14) 0.0271(4) Uani d . 1 . .
H H15 0.6859 0.8099 0.8313 0.033 Uiso calc R 1 . .
C C16 0.59136(10) 0.80791(15) 0.66666(14) 0.0260(4) Uani d . 1 . .
H H16 0.6009 0.8869 0.6488 0.031 Uiso calc R 1 . .

loop_
_atom_site_aniso_label
_atom_site_aniso_U_11
_atom_site_aniso_U_22
_atom_site_aniso_U_33
_atom_site_aniso_U_12
_atom_site_aniso_U_13
_atom_site_aniso_U_23
S1 0.0186(2) 0.0362(3) 0.0192(2) 0.00399(14) 0.01047(17) 0.00264(15)
Cl1 0.0372(2) 0.0389(3) 0.0182(2) 0.00307(17) 0.00804(19) 0.00696(16)
N1 0.0217(6) 0.0262(7) 0.0175(7) 0.0037(5) 0.0114(6) 0.0023(5)
C2 0.0220(7) 0.0197(7) 0.0190(7) -0.0011(6) 0.0120(6) 0.0013(6)
N3 0.0193(6) 0.0360(8) 0.0162(7) 0.0046(5) 0.0104(6) 0.0030(5)
C4 0.0182(7) 0.0276(8) 0.0213(8) 0.0039(6) 0.0089(7) 0.0023(6)
C5 0.0230(7) 0.0254(8) 0.0273(8) 0.0045(6) 0.0151(7) 0.0027(6)
C6 0.0252(7) 0.0233(8) 0.0264(8) 0.0024(6) 0.0172(7) 0.0022(6)
C7 0.0299(9) 0.0330(9) 0.0442(11) -0.0031(7) 0.0206(9) -0.0078(8)
C8 0.0298(9) 0.0410(10) 0.0232(9) 0.0098(7) 0.0097(8) 0.0067(8)
C9 0.0365(9) 0.0395(10) 0.0301(9) 0.0075(7) 0.0216(8) -0.0014(8)
C11 0.0222(7) 0.0256(8) 0.0157(7) 0.0024(6) 0.0116(6) 0.0015(6)
C12 0.0222(7) 0.0234(8) 0.0223(8) -0.0024(6) 0.0114(7) -0.0016(6)
C13 0.0270(8) 0.0230(8) 0.0246(8) 0.0004(6) 0.0148(7) 0.0034(6)
C14 0.0244(7) 0.0286(8) 0.0153(7) 0.0039(6) 0.0101(6) 0.0024(6)
C15 0.0259(8) 0.0291(8) 0.0198(8) -0.0044(6) 0.0097(7) -0.0026(7)
C16 0.0294(8) 0.0248(8) 0.0226(8) -0.0040(6) 0.0146(7) 0.0006(6)

loop_
_atom_type_symbol
_atom_type_description
_atom_type_scat_dispersion_real
_atom_type_scat_dispersion_imag
_atom_type_scat_source
C C 0.0033 0.0016 'International Tables Vol C Tables 4.2.6.8 and 6.1.1.4'
H H 0.0000 0.0000 'International Tables Vol C Tables 4.2.6.8 and 6.1.1.4'
Cl Cl 0.1484 0.1585 'International Tables Vol C Tables 4.2.6.8 and 6.1.1.4'
N N 0.0061 0.0033 'International Tables Vol C Tables 4.2.6.8 and 6.1.1.4'
S S 0.1246 0.1234 'International Tables Vol C Tables 4.2.6.8 and 6.1.1.4'

loop_
_geom_angle_atom_site_label_1
_geom_angle_atom_site_label_2
_geom_angle_atom_site_label_3
_geom_angle_site_symmetry_1
_geom_angle_site_symmetry_3
_geom_angle
_geom_angle_publ_flag
C2 N1 C6 . . 120.78(13) ?
C2 N1 C11 . . 119.87(12) ?
C6 N1 C11 . . 119.30(13) ?
N3 C2 N1 . . 116.59(13) ?
N3 C2 S1 . . 121.92(13) ?
N1 C2 S1 . . 121.46(11) ?
C2 N3 C4 . . 124.65(15) ?
C2 N3 H1 . . 114.6(14) ?
C4 N3 H1 . . 117.4(13) ?
N3 C4 C5 . . 106.41(13) ?
N3 C4 C7 . . 109.73(13) ?
C5 C4 C7 . . 111.46(15) ?
N3 C4 C8 . . 107.47(14) ?
C5 C4 C8 . . 111.52(14) ?
C7 C4 C8 . . 110.09(14) ?
C6 C5 C4 . . 122.23(14) ?
C6 C5 H5 . . 118.9 ?
C4 C5 H5 . . 118.9 ?
C5 C6 N1 . . 118.87(15) ?
C5 C6 C9 . . 124.65(15) ?
N1 C6 C9 . . 116.40(13) ?
C4 C7 H7A . . 109.5 ?
C4 C7 H7B . . 109.5 ?
H7A C7 H7B . . 109.5 ?
C4 C7 H7C . . 109.5 ?
H7A C7 H7C . . 109.5 ?
H7B C7 H7C . . 109.5 ?
C4 C8 H9A . . 109.5 ?
C4 C8 H9B . . 109.5 ?
H9A C8 H9B . . 109.5 ?
C4 C8 H9C . . 109.5 ?
H9A C8 H9C . . 109.5 ?
H9B C8 H9C . . 109.5 ?
C6 C9 H8A . . 109.5 ?
C6 C9 H8B . . 109.5 ?
H8A C9 H8B . . 109.5 ?
C6 C9 H8C . . 109.5 ?
H8A C9 H8C . . 109.5 ?
H8B C9 H8C . . 109.5 ?
C12 C11 C16 . . 120.79(14) ?
C12 C11 N1 . . 118.79(13) ?
C16 C11 N1 . . 120.40(14) ?
C11 C12 C13 . . 119.95(14) ?
C11 C12 H12 . . 120.0 ?
C13 C12 H12 . . 120.0 ?
C14 C13 C12 . . 118.71(15) ?
C14 C13 H13 . . 120.6 ?
C12 C13 H13 . . 120.6 ?
C15 C14 C13 . . 121.88(14) ?
C15 C14 Cl1 . . 119.14(12) ?
C13 C14 Cl1 . . 118.97(13) ?
C14 C15 C16 . . 119.19(14) ?
C14 C15 H15 . . 120.4 ?
C16 C15 H15 . . 120.4 ?
C11 C16 C15 . . 119.47(15) ?
C11 C16 H16 . . 120.3 ?
C15 C16 H16 . . 120.3 ?

loop_
_geom_bond_atom_site_label_1
_geom_bond_atom_site_label_2
_geom_bond_site_symmetry_2
_geom_bond_distance
_geom_bond_publ_flag
S1 C2 . 1.6904(15) ?
Cl1 C14 . 1.7465(16) ?
N1 C2 . 1.374(2) ?
N1 C6 . 1.4327(19) ?
N1 C11 . 1.4462(19) ?
C2 N3 . 1.336(2) ?
N3 C4 . 1.482(2) ?
N3 H1 . 0.83(2) ?
C4 C5 . 1.504(2) ?
C4 C7 . 1.527(2) ?
C4 C8 . 1.534(2) ?
C5 C6 . 1.330(2) ?
C5 H5 . 0.9500 ?
C6 C9 . 1.502(2) ?
C7 H7A . 0.9800 ?
C7 H7B . 0.9800 ?
C7 H7C . 0.9800 ?
C8 H9A . 0.9800 ?
C8 H9B . 0.9800 ?
C8 H9C . 0.9800 ?
C9 H8A . 0.9800 ?
C9 H8B . 0.9800 ?
C9 H8C . 0.9800 ?
C11 C12 . 1.382(2) ?
C11 C16 . 1.390(2) ?
C12 C13 . 1.397(2) ?
C12 H12 . 0.9500 ?
C13 C14 . 1.382(2) ?
C13 H13 . 0.9500 ?
C14 C15 . 1.381(2) ?
C15 C16 . 1.393(2) ?
C15 H15 . 0.9500 ?
C16 H16 . 0.9500 ?

loop_
_geom_hbond_atom_site_label_D
_geom_hbond_atom_site_label_H
_geom_hbond_atom_site_label_A
_geom_hbond_site_symmetry_A
_geom_hbond_distance_DH
_geom_hbond_distance_HA
_geom_hbond_distance_DA
_geom_hbond_angle_DHA
N3 H1 S1 2_655 0.83(2) 2.59(2) 3.4054(16) 169.1(17)

loop_
_geom_torsion_atom_site_label_1
_geom_torsion_atom_site_label_2
_geom_torsion_atom_site_label_3
_geom_torsion_atom_site_label_4
_geom_torsion_site_symmetry_1
_geom_torsion_site_symmetry_2
_geom_torsion_site_symmetry_3
_geom_torsion_site_symmetry_4
_geom_torsion
_geom_torsion_publ_flag
C6 N1 C2 N3 . . . . -9.4(2) ?
C11 N1 C2 N3 . . . . 168.04(14) ?
C6 N1 C2 S1 . . . . 168.43(11) ?
C11 N1 C2 S1 . . . . -14.1(2) ?
N1 C2 N3 C4 . . . . -19.9(2) ?
S1 C2 N3 C4 . . . . 162.28(12) ?
C2 N3 C4 C5 . . . . 36.3(2) ?
C2 N3 C4 C7 . . . . -84.4(2) ?
C2 N3 C4 C8 . . . . 155.86(16) ?
N3 C4 C5 C6 . . . . -26.8(2) ?
C7 C4 C5 C6 . . . . 92.80(19) ?
C8 C4 C5 C6 . . . . -143.71(17) ?
C4 C5 C6 N1 . . . . 3.6(2) ?
C4 C5 C6 C9 . . . . -179.71(16) ?
C2 N1 C6 C5 . . . . 17.2(2) ?
C11 N1 C6 C5 . . . . -160.24(15) ?
C2 N1 C6 C9 . . . . -159.70(15) ?
C11 N1 C6 C9 . . . . 22.8(2) ?
C2 N1 C11 C12 . . . . -87.68(19) ?
C6 N1 C11 C12 . . . . 89.81(18) ?
C2 N1 C11 C16 . . . . 93.85(19) ?
C6 N1 C11 C16 . . . . -88.66(19) ?
C16 C11 C12 C13 . . . . 1.1(2) ?
N1 C11 C12 C13 . . . . -177.39(14) ?
C11 C12 C13 C14 . . . . 0.1(2) ?
C12 C13 C14 C15 . . . . -1.2(3) ?
C12 C13 C14 Cl1 . . . . 177.54(13) ?
C13 C14 C15 C16 . . . . 1.2(3) ?
Cl1 C14 C15 C16 . . . . -177.54(13) ?
C12 C11 C16 C15 . . . . -1.1(3) ?
N1 C11 C16 C15 . . . . 177.36(15) ?
C14 C15 C16 C11 . . . . -0.1(3) ?

loop_
_cod_related_entry_id
_cod_related_entry_database
_cod_related_entry_code
1 ChemSpider 598093
